data_1552801
loop_
_publ_author_name
'Meisner, Quinton J.'
'Accardo, Joseph V.'
'Hu, Guoxiang'
'Clark, Ronald J.'
'Jiang, De-En'
'Zhu, Lei'

_publ_section_title
;
 Fluorescence of Hydroxyphenyl-Substituted &quot;Click&quot; Triazoles.
;
_journal_issue 11
_journal_name_full 'The journal of physical chemistry. A'
_journal_page_first 2956
_journal_page_last 2973
_journal_paper_doi 10.1021/acs.jpca.8b00577
_journal_volume 122
_journal_year 2018
_chemical_formula_moiety 'C16 H16 N4 O'
_chemical_formula_sum 'C16 H16 N4 O'
_chemical_formula_weight 280.33
_space_group_crystal_system monoclinic
_space_group_IT_number 14
_space_group_name_Hall '-P 2ybc'
_space_group_name_H-M_alt 'P 1 21/c 1'
_atom_sites_solution_hydrogens geom
_audit_creation_method SHELXL-2014/7
_cell_angle_alpha 90
_cell_angle_beta 112.4051(6)
_cell_angle_gamma 90
_cell_formula_units_Z 4
_cell_length_a 12.8697(7)
_cell_length_b 9.3437(5)
_cell_length_c 12.2616(6)
_cell_measurement_reflns_used 7911
_cell_measurement_temperature 103(2)
_cell_measurement_theta_max 29.20
_cell_measurement_theta_min 2.77
_cell_volume 1363.16(12)
_computing_cell_refinement 'Bruker SAINT'
_computing_data_collection 'Bruker APEX2'
_computing_data_reduction 'Bruker SAINT'
_computing_molecular_graphics 'Bruker SHELXTL'
_computing_publication_material 'Bruker SHELXTL'
_computing_structure_refinement 'SHELXL-2014/7 (Sheldrick, 2014)'
_computing_structure_solution 'SHELXS-97 (Sheldrick 2008)'
_diffrn_ambient_temperature 103(2)
_diffrn_measured_fraction_theta_full 1.000
_diffrn_measured_fraction_theta_max 0.945
_diffrn_measurement_device_type 'Bruker APEX-II CCD'
_diffrn_measurement_method '\f and \w scans'
_diffrn_radiation_type MoK\a
_diffrn_radiation_wavelength 0.71073
_diffrn_reflns_av_R_equivalents 0.0205
_diffrn_reflns_av_unetI/netI 0.0156
_diffrn_reflns_Laue_measured_fraction_full 1.000
_diffrn_reflns_Laue_measured_fraction_max 0.945
_diffrn_reflns_limit_h_max 17
_diffrn_reflns_limit_h_min -17
_diffrn_reflns_limit_k_max 12
_diffrn_reflns_limit_k_min -12
_diffrn_reflns_limit_l_max 16
_diffrn_reflns_limit_l_min -16
_diffrn_reflns_number 16450
_diffrn_reflns_point_group_measured_fraction_full 1.000
_diffrn_reflns_point_group_measured_fraction_max 0.945
_diffrn_reflns_theta_full 25.242
_diffrn_reflns_theta_max 29.354
_diffrn_reflns_theta_min 1.712
_exptl_absorpt_coefficient_mu 0.089
_exptl_absorpt_correction_T_max 0.7459
_exptl_absorpt_correction_T_min 0.7196
_exptl_absorpt_correction_type empirical
_exptl_absorpt_process_details SADABS
_exptl_crystal_colour colourless
_exptl_crystal_density_diffrn 1.366
_exptl_crystal_description irrgular
_exptl_crystal_F_000 592
_exptl_crystal_size_max 0.239
_exptl_crystal_size_mid 0.235
_exptl_crystal_size_min 0.094
_refine_diff_density_max 0.364
_refine_diff_density_min -0.246
_refine_diff_density_rms 0.059
_refine_ls_extinction_method none
_refine_ls_goodness_of_fit_ref 1.071
_refine_ls_hydrogen_treatment constr
_refine_ls_matrix_type full
_refine_ls_number_parameters 191
_refine_ls_number_reflns 3540
_refine_ls_number_restraints 0
_refine_ls_restrained_S_all 1.071
_refine_ls_R_factor_all 0.0443
_refine_ls_R_factor_gt 0.0381
_refine_ls_shift/su_max 0.000
_refine_ls_shift/su_mean 0.000
_refine_ls_structure_factor_coef Fsqd
_refine_ls_weighting_details 'w=1/[\s^2^(Fo^2^)+(0.0689P)^2^+0.4265P] where P=(Fo^2^+2Fc^2^)/3'
_refine_ls_weighting_scheme calc
_refine_ls_wR_factor_gt 0.1107
_refine_ls_wR_factor_ref 0.1235
_reflns_Friedel_coverage 0.000
_reflns_number_gt 3155
_reflns_number_total 3540
_reflns_threshold_expression 'I > 2\s(I)'
_cod_data_source_file jp8b00577_si_001.cif
_cod_data_source_block zhu219a
_cod_original_sg_symbol_H-M 'P 21/c'
_cod_database_code 1552801
_shelx_shelxl_version_number 2014/7
_shelx_space_group_comment
; 
The symmetry employed for this shelxl refinement is uniquely defined 
by the following loop, which should always be used as a source of 
symmetry information in preference to the above space-group names. 
They are only intended as comments. 
;
_shelx_estimated_absorpt_t_min 0.979
_shelx_estimated_absorpt_t_max 0.992

loop_
_space_group_symop_operation_xyz
'x, y, z'
'-x, y+1/2, -z+1/2'
'-x, -y, -z'
'x, -y-1/2, z-1/2'

loop_
_atom_site_label
_atom_site_type_symbol
_atom_site_fract_x
_atom_site_fract_y
_atom_site_fract_z
_atom_site_U_iso_or_equiv
_atom_site_adp_type
_atom_site_occupancy
_atom_site_site_symmetry_order
_atom_site_calc_flag
_atom_site_refinement_flags_posn
_atom_site_refinement_flags_adp
C1 C 0.33660(9) 0.67024(11) 0.19443(9) 0.0189(2) Uani 1 1 d . .
C2 C 0.43667(9) 0.72230(12) 0.18961(10) 0.0219(2) Uani 1 1 d . .
H2 H 0.4607 0.6890 0.1298 0.026 Uiso 1 1 calc R U
C3 C 0.50102(10) 0.82172(12) 0.27094(10) 0.0224(2) Uani 1 1 d . .
H3 H 0.5692 0.8557 0.2672 0.027 Uiso 1 1 calc R U
C4 C 0.46589(9) 0.87201(12) 0.35830(10) 0.0224(2) Uani 1 1 d . .
H4 H 0.5101 0.9400 0.4145 0.027 Uiso 1 1 calc R U
C5 C 0.36625(9) 0.82235(12) 0.36268(9) 0.0203(2) Uani 1 1 d . .
H5 H 0.3421 0.8580 0.4217 0.024 Uiso 1 1 calc R U
C6 C 0.30003(9) 0.72048(11) 0.28189(9) 0.0175(2) Uani 1 1 d . .
C7 C 0.19514(9) 0.66983(11) 0.28949(9) 0.0178(2) Uani 1 1 d . .
C8 C 0.14385(9) 0.71258(11) 0.36409(9) 0.0190(2) Uani 1 1 d . .
H8 H 0.1691 0.7832 0.4243 0.023 Uiso 1 1 calc R U
C9 C -0.03564(8) 0.63772(11) 0.38115(9) 0.0175(2) Uani 1 1 d . .
C10 C -0.11947(9) 0.53426(12) 0.35198(9) 0.0198(2) Uani 1 1 d . .
H10 H -0.1193 0.4573 0.3014 0.024 Uiso 1 1 calc R U
C11 C -0.20338(9) 0.54328(12) 0.39669(9) 0.0201(2) Uani 1 1 d . .
H11 H -0.2613 0.4733 0.3747 0.024 Uiso 1 1 calc R U
C12 C -0.20436(9) 0.65450(12) 0.47416(9) 0.0198(2) Uani 1 1 d . .
C13 C -0.11687(9) 0.75600(12) 0.50400(10) 0.0228(2) Uani 1 1 d . .
H13 H -0.1141 0.8309 0.5575 0.027 Uiso 1 1 calc R U
C14 C -0.03491(9) 0.74870(12) 0.45693(10) 0.0218(2) Uani 1 1 d . .
H14 H 0.0221 0.8198 0.4765 0.026 Uiso 1 1 calc R U
C15 C -0.27525(10) 0.76457(14) 0.61295(11) 0.0286(3) Uani 1 1 d . .
H15A H -0.3415 0.7588 0.6337 0.043 Uiso 1 1 calc R U
H15B H -0.2079 0.7400 0.6820 0.043 Uiso 1 1 calc R U
H15C H -0.2679 0.8621 0.5873 0.043 Uiso 1 1 calc R U
C16 C -0.37795(9) 0.56203(13) 0.48608(10) 0.0241(2) Uani 1 1 d . .
H16A H -0.4291 0.5863 0.5255 0.036 Uiso 1 1 calc R U
H16B H -0.4192 0.5636 0.4004 0.036 Uiso 1 1 calc R U
H16C H -0.3468 0.4662 0.5106 0.036 Uiso 1 1 calc R U
N1 N 0.13051(8) 0.56527(10) 0.21777(8) 0.0211(2) Uani 1 1 d . .
N2 N 0.04138(8) 0.54205(10) 0.24382(8) 0.0216(2) Uani 1 1 d . .
N3 N 0.04967(7) 0.63204(9) 0.33296(8) 0.01775(19) Uani 1 1 d . .
N4 N -0.28756(8) 0.66525(12) 0.51819(9) 0.0284(2) Uani 1 1 d . .
O1 O 0.27764(7) 0.57151(9) 0.11158(7) 0.02386(19) Uani 1 1 d . .
H1 H 0.2240 0.5402 0.1277 0.036 Uiso 1 1 calc R U

loop_
_atom_site_aniso_label
_atom_site_aniso_U_11
_atom_site_aniso_U_22
_atom_site_aniso_U_33
_atom_site_aniso_U_23
_atom_site_aniso_U_13
_atom_site_aniso_U_12
C1 0.0222(5) 0.0168(5) 0.0175(5) 0.0016(4) 0.0071(4) 0.0024(4)
C2 0.0253(5) 0.0217(5) 0.0220(5) 0.0016(4) 0.0126(4) 0.0028(4)
C3 0.0229(5) 0.0218(5) 0.0245(5) 0.0035(4) 0.0112(4) -0.0001(4)
C4 0.0251(5) 0.0204(5) 0.0212(5) -0.0003(4) 0.0084(4) -0.0023(4)
C5 0.0242(5) 0.0196(5) 0.0183(5) 0.0005(4) 0.0096(4) 0.0008(4)
C6 0.0201(5) 0.0160(5) 0.0166(4) 0.0035(4) 0.0070(4) 0.0026(4)
C7 0.0197(5) 0.0162(5) 0.0165(4) 0.0029(4) 0.0060(4) 0.0027(4)
C8 0.0200(5) 0.0185(5) 0.0184(5) 0.0005(4) 0.0070(4) -0.0005(4)
C9 0.0170(5) 0.0179(5) 0.0169(4) 0.0018(4) 0.0056(4) 0.0007(4)
C10 0.0236(5) 0.0173(5) 0.0177(5) -0.0007(4) 0.0070(4) -0.0019(4)
C11 0.0208(5) 0.0192(5) 0.0191(5) -0.0003(4) 0.0062(4) -0.0044(4)
C12 0.0170(5) 0.0230(5) 0.0184(5) -0.0007(4) 0.0054(4) -0.0014(4)
C13 0.0198(5) 0.0229(5) 0.0256(5) -0.0073(4) 0.0084(4) -0.0033(4)
C14 0.0182(5) 0.0206(5) 0.0259(5) -0.0040(4) 0.0074(4) -0.0037(4)
C15 0.0241(5) 0.0344(6) 0.0305(6) -0.0100(5) 0.0140(5) -0.0052(5)
C16 0.0192(5) 0.0261(6) 0.0267(5) 0.0000(4) 0.0083(4) -0.0043(4)
N1 0.0215(4) 0.0205(4) 0.0217(4) -0.0009(3) 0.0089(4) -0.0002(3)
N2 0.0227(4) 0.0217(4) 0.0212(4) -0.0034(3) 0.0091(4) -0.0008(4)
N3 0.0185(4) 0.0172(4) 0.0168(4) 0.0005(3) 0.0059(3) 0.0005(3)
N4 0.0218(5) 0.0366(6) 0.0303(5) -0.0136(4) 0.0138(4) -0.0116(4)
O1 0.0266(4) 0.0245(4) 0.0228(4) -0.0056(3) 0.0120(3) -0.0037(3)

loop_
_atom_type_symbol
_atom_type_description
_atom_type_scat_dispersion_real
_atom_type_scat_dispersion_imag
_atom_type_scat_source
C C 0.0033 0.0016 'International Tables Vol C Tables 4.2.6.8 and 6.1.1.4'
H H 0.0000 0.0000 'International Tables Vol C Tables 4.2.6.8 and 6.1.1.4'
N N 0.0061 0.0033 'International Tables Vol C Tables 4.2.6.8 and 6.1.1.4'
O O 0.0106 0.0060 'International Tables Vol C Tables 4.2.6.8 and 6.1.1.4'

loop_
_geom_angle_atom_site_label_1
_geom_angle_atom_site_label_2
_geom_angle_atom_site_label_3
_geom_angle
O1 C1 C2 117.53(9)
O1 C1 C6 122.64(10)
C2 C1 C6 119.83(10)
C3 C2 C1 120.72(10)
C3 C2 H2 119.6
C1 C2 H2 119.6
C2 C3 C4 120.01(10)
C2 C3 H3 120.0
C4 C3 H3 120.0
C5 C4 C3 119.59(10)
C5 C4 H4 120.2
C3 C4 H4 120.2
C4 C5 C6 121.48(10)
C4 C5 H5 119.3
C6 C5 H5 119.3
C5 C6 C1 118.37(10)
C5 C6 C7 119.99(9)
C1 C6 C7 121.64(10)
N1 C7 C8 107.90(9)
N1 C7 C6 122.67(9)
C8 C7 C6 129.43(10)
N3 C8 C7 104.86(9)
N3 C8 H8 127.6
C7 C8 H8 127.6
C14 C9 C10 119.84(10)
C14 C9 N3 119.51(9)
C10 C9 N3 120.65(9)
C11 C10 C9 120.05(10)
C11 C10 H10 120.0
C9 C10 H10 120.0
C10 C11 C12 121.25(10)
C10 C11 H11 119.4
C12 C11 H11 119.4
N4 C12 C13 120.91(10)
N4 C12 C11 121.77(10)
C13 C12 C11 117.32(10)
C14 C13 C12 121.27(10)
C14 C13 H13 119.4
C12 C13 H13 119.4
C13 C14 C9 120.25(10)
C13 C14 H14 119.9
C9 C14 H14 119.9
N4 C15 H15A 109.5
N4 C15 H15B 109.5
H15A C15 H15B 109.5
N4 C15 H15C 109.5
H15A C15 H15C 109.5
H15B C15 H15C 109.5
N4 C16 H16A 109.5
N4 C16 H16B 109.5
H16A C16 H16B 109.5
N4 C16 H16C 109.5
H16A C16 H16C 109.5
H16B C16 H16C 109.5
N2 N1 C7 109.52(9)
N1 N2 N3 106.59(9)
N2 N3 C8 111.14(9)
N2 N3 C9 121.36(9)
C8 N3 C9 127.48(9)
C12 N4 C16 120.72(10)
C12 N4 C15 119.92(9)
C16 N4 C15 118.48(10)
C1 O1 H1 109.5

loop_
_geom_bond_atom_site_label_1
_geom_bond_atom_site_label_2
_geom_bond_distance
C1 O1 1.3680(13)
C1 C2 1.3988(15)
C1 C6 1.4059(14)
C2 C3 1.3834(16)
C2 H2 0.9500
C3 C4 1.3934(16)
C3 H3 0.9500
C4 C5 1.3839(15)
C4 H4 0.9500
C5 C6 1.4036(15)
C5 H5 0.9500
C6 C7 1.4666(14)
C7 N1 1.3646(14)
C7 C8 1.3756(14)
C8 N3 1.3522(14)
C8 H8 0.9500
C9 C14 1.3900(15)
C9 C10 1.3901(15)
C9 N3 1.4324(13)
C10 C11 1.3874(15)
C10 H10 0.9500
C11 C12 1.4112(15)
C11 H11 0.9500
C12 N4 1.3743(14)
C12 C13 1.4097(15)
C13 C14 1.3836(16)
C13 H13 0.9500
C14 H14 0.9500
C15 N4 1.4478(15)
C15 H15A 0.9800
C15 H15B 0.9800
C15 H15C 0.9800
C16 N4 1.4454(14)
C16 H16A 0.9800
C16 H16B 0.9800
C16 H16C 0.9800
N1 N2 1.3207(13)
N2 N3 1.3506(12)
O1 H1 0.8400

loop_
_geom_hbond_atom_site_label_D
_geom_hbond_atom_site_label_H
_geom_hbond_atom_site_label_A
_geom_hbond_distance_DH
_geom_hbond_distance_HA
_geom_hbond_distance_DA
_geom_hbond_angle_DHA
_geom_hbond_site_symmetry_A
O1 H1 N1 0.84 1.93 2.6765(12) 147.0 .
C13 H13 N2 0.95 2.67 3.4337(15) 137.3 4_576
C8 H8 O1 0.95 2.57 3.5015(14) 165.5 4_576

loop_
_geom_torsion_atom_site_label_1
_geom_torsion_atom_site_label_2
_geom_torsion_atom_site_label_3
_geom_torsion_atom_site_label_4
_geom_torsion
O1 C1 C2 C3 -179.63(10)
C6 C1 C2 C3 0.76(16)
C1 C2 C3 C4 -0.54(17)
C2 C3 C4 C5 -0.29(17)
C3 C4 C5 C6 0.92(17)
C4 C5 C6 C1 -0.69(16)
C4 C5 C6 C7 179.74(10)
O1 C1 C6 C5 -179.73(9)
C2 C1 C6 C5 -0.15(15)
O1 C1 C6 C7 -0.17(16)
C2 C1 C6 C7 179.42(9)
C5 C6 C7 N1 -176.25(10)
C1 C6 C7 N1 4.20(16)
C5 C6 C7 C8 3.57(17)
C1 C6 C7 C8 -175.99(10)
N1 C7 C8 N3 -0.48(11)
C6 C7 C8 N3 179.68(10)
C14 C9 C10 C11 1.19(16)
N3 C9 C10 C11 -178.20(9)
C9 C10 C11 C12 -1.46(16)
C10 C11 C12 N4 179.42(10)
C10 C11 C12 C13 0.12(16)
N4 C12 C13 C14 -177.79(11)
C11 C12 C13 C14 1.51(17)
C12 C13 C14 C9 -1.80(17)
C10 C9 C14 C13 0.43(16)
N3 C9 C14 C13 179.82(10)
C8 C7 N1 N2 0.45(12)
C6 C7 N1 N2 -179.70(9)
C7 N1 N2 N3 -0.23(12)
N1 N2 N3 C8 -0.08(12)
N1 N2 N3 C9 178.30(9)
C7 C8 N3 N2 0.35(12)
C7 C8 N3 C9 -177.90(9)
C14 C9 N3 N2 -168.19(10)
C10 C9 N3 N2 11.20(14)
C14 C9 N3 C8 9.90(16)
C10 C9 N3 C8 -170.71(10)
C13 C12 N4 C16 179.15(11)
C11 C12 N4 C16 -0.13(17)
C13 C12 N4 C15 -11.74(17)
C11 C12 N4 C15 168.98(11)
